data_2203267
loop_
_publ_author_name
'Seshadri, Tarimala'
'Fl\"orke, Ulrich'
'Henkel, Gerald'

_publ_section_title
;
 <i>N</i>-(8-Quinolyl)-<i>o</i>-(1,1,3,3-tetramethylguanidino)phenylamine
;
_journal_issue 3
_journal_name_full 'Acta Crystallographica Section E'
_journal_page_first o401
_journal_page_last o402
_journal_paper_doi 10.1107/S1600536804003484
_journal_volume 60
_journal_year 2004
_chemical_formula_iupac 'C20 H23 N5'
_chemical_formula_moiety 'C20 H23 N5'
_chemical_formula_sum 'C20 H23 N5'
_chemical_formula_weight 333.43
_chemical_name_systematic
;
N-(8-Quinolyl)-o-(1,1,3,3-tetramethylguanidino)phenylamine
;
_space_group_IT_number 14
_symmetry_cell_setting monoclinic
_symmetry_space_group_name_Hall '-P 2ybc'
_symmetry_space_group_name_H-M 'P 1 21/c 1'
_atom_sites_solution_hydrogens difmap
_atom_sites_solution_primary direct
_atom_sites_solution_secondary difmap
_audit_creation_method SHELXL-97
_cell_angle_alpha 90.00
_cell_angle_beta 101.4630(10)
_cell_angle_gamma 90.00
_cell_formula_units_Z 4
_cell_length_a 9.2842(5)
_cell_length_b 12.2427(7)
_cell_length_c 16.3490(9)
_cell_measurement_reflns_used 2544
_cell_measurement_temperature 120(2)
_cell_measurement_theta_max 25.81
_cell_measurement_theta_min 2.24
_cell_volume 1821.22(17)
_computing_cell_refinement SMART
_computing_data_collection 'SMART (Bruker, 2002)'
_computing_data_reduction 'SAINT (Bruker, 2002)'
_computing_molecular_graphics SHELXTL
_computing_publication_material SHELXTL
_computing_structure_refinement SHELXTL
_computing_structure_solution 'SHELXTL (Bruker, 2002)'
_diffrn_ambient_temperature 120(2)
_diffrn_measured_fraction_theta_full 0.999
_diffrn_measured_fraction_theta_max 0.999
_diffrn_measurement_device_type 'Bruker SMART CCD area-detector'
_diffrn_measurement_method '\f and \w'
_diffrn_radiation_monochromator graphite
_diffrn_radiation_source 'sealed tube'
_diffrn_radiation_type MoK\a
_diffrn_radiation_wavelength 0.71073
_diffrn_reflns_av_R_equivalents 0.0340
_diffrn_reflns_av_sigmaI/netI 0.0380
_diffrn_reflns_limit_h_max 12
_diffrn_reflns_limit_h_min -11
_diffrn_reflns_limit_k_max 16
_diffrn_reflns_limit_k_min -16
_diffrn_reflns_limit_l_max 21
_diffrn_reflns_limit_l_min -21
_diffrn_reflns_number 14968
_diffrn_reflns_theta_full 28.30
_diffrn_reflns_theta_max 28.30
_diffrn_reflns_theta_min 2.09
_diffrn_standards_decay_% <1
_diffrn_standards_interval_time 480
_diffrn_standards_number 2568
_exptl_absorpt_coefficient_mu 0.075
_exptl_absorpt_correction_T_max 0.991
_exptl_absorpt_correction_T_min 0.922
_exptl_absorpt_correction_type multi-scan
_exptl_absorpt_process_details '(SADABS; Bruker, 2002)'
_exptl_crystal_colour 'pale yellow'
_exptl_crystal_density_diffrn 1.216
_exptl_crystal_density_method 'not measured'
_exptl_crystal_description prism
_exptl_crystal_F_000 712
_exptl_crystal_size_max 0.32
_exptl_crystal_size_mid 0.25
_exptl_crystal_size_min 0.18
_refine_diff_density_max 0.283
_refine_diff_density_min -0.209
_refine_ls_extinction_method none
_refine_ls_goodness_of_fit_ref 1.027
_refine_ls_hydrogen_treatment constr
_refine_ls_matrix_type full
_refine_ls_number_parameters 230
_refine_ls_number_reflns 4531
_refine_ls_number_restraints 0
_refine_ls_restrained_S_all 1.027
_refine_ls_R_factor_all 0.0656
_refine_ls_R_factor_gt 0.0485
_refine_ls_shift/su_max 0.000
_refine_ls_shift/su_mean 0.000
_refine_ls_structure_factor_coef Fsqd
_refine_ls_weighting_details 'calc w = 1/[\s^2^(Fo^2^)+(0.0574P)^2^+0.3663P] where P = (Fo^2^+2Fc^2^)/3'
_refine_ls_weighting_scheme calc
_refine_ls_wR_factor_gt 0.1149
_refine_ls_wR_factor_ref 0.1236
_reflns_number_gt 3494
_reflns_number_total 4531
_reflns_threshold_expression I>2\s(I)
_cod_data_source_file bt6409.cif
_cod_data_source_block I
_cod_depositor_comments
;
The following automatic conversions were performed:
'_symmetry_cell_setting' value 'Monoclinic' changed to 'monoclinic'
according to '/home/saulius/struct/CIF-dictionaries/cif_core.dic'
dictionary named 'cif_core.dic' version 2.4.1 from 2010-06-29.

Automatic conversion script
Id: cif_fix_enum 1527 2010-12-29 10:47:43Z saulius 

The following automatic conversions were performed:

'_symmetry_cell_setting' value 'Monoclinic' changed to 'monoclinic'
according to /home/saulius/struct/CIF-dictionaries/cif_core.dic
dictionary named 'cif_core.dic' version 2.4.1 from 2010-06-29.

Automatic conversion script
Id: cif_fix_values 1715 2011-07-08 13:25:40Z adriana 
;
_cod_original_sg_symbol_H-M 'P 21/c'
_cod_database_code 2203267
_cod_database_fobs_code 2203267

loop_
_symmetry_equiv_pos_as_xyz
'x, y, z'
'-x, y+1/2, -z+1/2'
'-x, -y, -z'
'x, -y-1/2, z-1/2'

loop_
_atom_site_label
_atom_site_fract_x
_atom_site_fract_y
_atom_site_fract_z
_atom_site_U_iso_or_equiv
_atom_site_adp_type
_atom_site_calc_flag
_atom_site_refinement_flags
_atom_site_occupancy
_atom_site_type_symbol
N3 0.42210(13) 0.63483(9) 0.29654(7) 0.0295(3) Uani d . 1 N
N2 0.25913(12) 0.67559(9) 0.14499(7) 0.0249(3) Uani d . 1 N
H2 0.2365 0.6956 0.1926 0.030 Uiso calc R 1 H
N1 0.04089(11) 0.80379(9) 0.16928(7) 0.0223(2) Uani d . 1 N
N4 -0.21170(12) 0.75418(10) 0.13448(7) 0.0280(3) Uani d . 1 N
N5 -0.12057(12) 0.85341(10) 0.25298(7) 0.0289(3) Uani d . 1 N
C1 0.45011(13) 0.57368(10) 0.23198(8) 0.0227(3) Uani d . 1 C
C2 0.50340(17) 0.61629(13) 0.37074(9) 0.0378(4) Uani d . 1 C
H2A 0.4837 0.6577 0.4164 0.045 Uiso calc R 1 H
C3 0.61758(17) 0.53906(13) 0.38666(10) 0.0403(4) Uani d . 1 C
H3A 0.6737 0.5298 0.4415 0.048 Uiso calc R 1 H
C4 0.64654(15) 0.47789(12) 0.32264(10) 0.0350(3) Uani d . 1 C
H4A 0.7240 0.4259 0.3321 0.042 Uiso calc R 1 H
C5 0.56097(14) 0.49200(11) 0.24208(9) 0.0263(3) Uani d . 1 C
C6 0.57809(15) 0.42706(11) 0.17269(10) 0.0302(3) Uani d . 1 C
H6A 0.6531 0.3732 0.1785 0.036 Uiso calc R 1 H
C7 0.48608(15) 0.44270(11) 0.09793(9) 0.0286(3) Uani d . 1 C
H7A 0.4949 0.3969 0.0523 0.034 Uiso calc R 1 H
C8 0.37819(15) 0.52482(11) 0.08631(8) 0.0250(3) Uani d . 1 C
H8A 0.3162 0.5337 0.0330 0.030 Uiso calc R 1 H
C9 0.36070(13) 0.59280(10) 0.15091(8) 0.0217(3) Uani d . 1 C
C10 0.18640(14) 0.73279(10) 0.07506(8) 0.0214(3) Uani d . 1 C
C11 0.22925(15) 0.73630(11) -0.00180(8) 0.0282(3) Uani d . 1 C
H11A 0.3121 0.6952 -0.0099 0.034 Uiso calc R 1 H
C12 0.15262(17) 0.79906(12) -0.06678(9) 0.0316(3) Uani d . 1 C
H12A 0.1825 0.8002 -0.1191 0.038 Uiso calc R 1 H
C13 0.03300(16) 0.85980(12) -0.05547(9) 0.0316(3) Uani d . 1 C
H13A -0.0205 0.9020 -0.1001 0.038 Uiso calc R 1 H
C14 -0.00867(15) 0.85889(11) 0.02134(8) 0.0268(3) Uani d . 1 C
H14A -0.0903 0.9018 0.0289 0.032 Uiso calc R 1 H
C15 0.06566(13) 0.79686(10) 0.08762(8) 0.0210(3) Uani d . 1 C
C16 -0.09234(14) 0.80360(10) 0.18338(8) 0.0227(3) Uani d . 1 C
C17 -0.19522(18) 0.66038(12) 0.08323(9) 0.0363(4) Uani d . 1 C
H17A -0.2087 0.6830 0.0247 0.054 Uiso calc R 1 H
H17B -0.2691 0.6053 0.0891 0.054 Uiso calc R 1 H
H17C -0.0967 0.6294 0.1012 0.054 Uiso calc R 1 H
C18 -0.35621(15) 0.80492(15) 0.11890(10) 0.0394(4) Uani d . 1 C
H18A -0.3499 0.8766 0.1461 0.059 Uiso calc R 1 H
H18B -0.4250 0.7585 0.1415 0.059 Uiso calc R 1 H
H18C -0.3911 0.8139 0.0587 0.059 Uiso calc R 1 H
C19 -0.01958(17) 0.93486(13) 0.29569(10) 0.0384(4) Uani d . 1 C
H19A 0.0515 0.8998 0.3403 0.058 Uiso calc R 1 H
H19B -0.0746 0.9906 0.3197 0.058 Uiso calc R 1 H
H19C 0.0326 0.9692 0.2559 0.058 Uiso calc R 1 H
C20 -0.22145(17) 0.80620(14) 0.30104(9) 0.0365(4) Uani d . 1 C
H20A -0.2587 0.7364 0.2761 0.055 Uiso calc R 1 H
H20B -0.3038 0.8564 0.3007 0.055 Uiso calc R 1 H
H20C -0.1697 0.7941 0.3586 0.055 Uiso calc R 1 H

loop_
_atom_site_aniso_label
_atom_site_aniso_U_11
_atom_site_aniso_U_22
_atom_site_aniso_U_33
_atom_site_aniso_U_12
_atom_site_aniso_U_13
_atom_site_aniso_U_23
N3 0.0284(6) 0.0296(6) 0.0276(6) 0.0032(5) -0.0011(5) -0.0043(5)
N2 0.0248(6) 0.0297(6) 0.0209(5) 0.0099(5) 0.0060(4) -0.0010(4)
N1 0.0182(5) 0.0243(6) 0.0243(6) 0.0024(4) 0.0040(4) -0.0049(4)
N4 0.0202(6) 0.0323(6) 0.0312(6) -0.0030(5) 0.0046(5) -0.0041(5)
N5 0.0240(6) 0.0333(6) 0.0312(6) 0.0029(5) 0.0096(5) -0.0084(5)
C1 0.0177(6) 0.0211(6) 0.0293(7) -0.0009(5) 0.0046(5) -0.0008(5)
C2 0.0391(9) 0.0385(9) 0.0309(8) 0.0017(7) -0.0053(6) -0.0049(6)
C3 0.0342(8) 0.0407(9) 0.0377(8) -0.0027(7) -0.0129(7) 0.0050(7)
C4 0.0207(7) 0.0287(7) 0.0516(9) 0.0018(6) -0.0021(6) 0.0081(7)
C5 0.0172(6) 0.0218(6) 0.0400(8) -0.0011(5) 0.0056(5) 0.0051(6)
C6 0.0238(7) 0.0207(7) 0.0504(9) 0.0053(5) 0.0182(6) 0.0047(6)
C7 0.0326(7) 0.0217(6) 0.0376(8) 0.0005(5) 0.0219(6) -0.0006(6)
C8 0.0260(7) 0.0256(7) 0.0257(7) 0.0001(5) 0.0108(5) 0.0008(5)
C9 0.0169(6) 0.0215(6) 0.0279(7) 0.0007(5) 0.0073(5) 0.0001(5)
C10 0.0195(6) 0.0213(6) 0.0232(6) 0.0004(5) 0.0038(5) -0.0019(5)
C11 0.0271(7) 0.0303(7) 0.0288(7) 0.0050(6) 0.0096(6) -0.0001(6)
C12 0.0367(8) 0.0335(8) 0.0261(7) 0.0003(6) 0.0097(6) 0.0020(6)
C13 0.0347(8) 0.0293(7) 0.0284(7) 0.0016(6) 0.0003(6) 0.0065(6)
C14 0.0228(6) 0.0240(7) 0.0327(7) 0.0030(5) 0.0031(6) 0.0000(6)
C15 0.0180(6) 0.0197(6) 0.0247(6) -0.0025(5) 0.0028(5) -0.0050(5)
C16 0.0216(6) 0.0198(6) 0.0262(6) 0.0042(5) 0.0038(5) -0.0013(5)
C17 0.0425(9) 0.0323(8) 0.0343(8) -0.0155(7) 0.0084(7) -0.0065(6)
C18 0.0197(7) 0.0559(10) 0.0404(9) -0.0013(7) 0.0007(6) 0.0088(7)
C19 0.0359(8) 0.0396(9) 0.0394(9) 0.0036(7) 0.0067(7) -0.0178(7)
C20 0.0327(8) 0.0475(9) 0.0323(8) 0.0099(7) 0.0139(6) 0.0029(7)

loop_
_atom_type_symbol
_atom_type_description
_atom_type_scat_dispersion_real
_atom_type_scat_dispersion_imag
_atom_type_scat_source
C C 0.0033 0.0016 'International Tables Vol C Tables 4.2.6.8 and 6.1.1.4'
H H 0.0000 0.0000 'International Tables Vol C Tables 4.2.6.8 and 6.1.1.4'
N N 0.0061 0.0033 'International Tables Vol C Tables 4.2.6.8 and 6.1.1.4'

loop_
_geom_angle_atom_site_label_1
_geom_angle_atom_site_label_2
_geom_angle_atom_site_label_3
_geom_angle
_geom_angle_publ_flag
C2 N3 C1 117.23(12) ?
C9 N2 C10 129.89(11) y
C9 N2 H2 115.1 ?
C10 N2 H2 115.1 ?
C16 N1 C15 120.65(11) y
C16 N4 C17 121.42(12) y
C16 N4 C18 121.60(12) y
C17 N4 C18 115.95(12) y
C16 N5 C19 119.82(11) y
C16 N5 C20 121.62(12) y
C19 N5 C20 115.91(12) y
N3 C1 C5 122.87(12) ?
N3 C1 C9 117.49(11) ?
C5 C1 C9 119.63(12) ?
N3 C2 C3 124.09(15) ?
N3 C2 H2A 118.0 ?
C3 C2 H2A 118.0 ?
C4 C3 C2 119.10(14) ?
C4 C3 H3A 120.5 ?
C2 C3 H3A 120.5 ?
C3 C4 C5 119.53(13) ?
C3 C4 H4A 120.2 ?
C5 C4 H4A 120.2 ?
C4 C5 C6 123.17(13) ?
C4 C5 C1 117.15(13) ?
C6 C5 C1 119.65(13) ?
C7 C6 C5 119.32(12) ?
C7 C6 H6A 120.3 ?
C5 C6 H6A 120.3 ?
C6 C7 C8 121.76(12) ?
C6 C7 H7A 119.1 ?
C8 C7 H7A 119.1 ?
C9 C8 C7 121.16(13) ?
C9 C8 H8A 119.4 ?
C7 C8 H8A 119.4 ?
N2 C9 C8 125.06(12) ?
N2 C9 C1 116.60(11) ?
C8 C9 C1 118.28(12) ?
C11 C10 N2 125.21(12) ?
C11 C10 C15 119.36(12) ?
N2 C10 C15 115.30(11) ?
C12 C11 C10 120.88(13) ?
C12 C11 H11A 119.6 ?
C10 C11 H11A 119.6 ?
C13 C12 C11 120.00(13) ?
C13 C12 H12A 120.0 ?
C11 C12 H12A 120.0 ?
C12 C13 C14 119.64(13) ?
C12 C13 H13A 120.2 ?
C14 C13 H13A 120.2 ?
C13 C14 C15 121.76(13) ?
C13 C14 H14A 119.1 ?
C15 C14 H14A 119.1 ?
C14 C15 N1 124.03(12) ?
C14 C15 C10 118.33(12) ?
N1 C15 C10 117.14(11) ?
N1 C16 N5 119.63(12) y
N1 C16 N4 125.68(12) y
N5 C16 N4 114.67(11) y
N4 C17 H17A 109.5 ?
N4 C17 H17B 109.5 ?
H17A C17 H17B 109.5 ?
N4 C17 H17C 109.5 ?
H17A C17 H17C 109.5 ?
H17B C17 H17C 109.5 ?
N4 C18 H18A 109.5 ?
N4 C18 H18B 109.5 ?
H18A C18 H18B 109.5 ?
N4 C18 H18C 109.5 ?
H18A C18 H18C 109.5 ?
H18B C18 H18C 109.5 ?
N5 C19 H19A 109.5 ?
N5 C19 H19B 109.5 ?
H19A C19 H19B 109.5 ?
N5 C19 H19C 109.5 ?
H19A C19 H19C 109.5 ?
H19B C19 H19C 109.5 ?
N5 C20 H20A 109.5 ?
N5 C20 H20B 109.5 ?
H20A C20 H20B 109.5 ?
N5 C20 H20C 109.5 ?
H20A C20 H20C 109.5 ?
H20B C20 H20C 109.5 ?

loop_
_geom_bond_atom_site_label_1
_geom_bond_atom_site_label_2
_geom_bond_distance
_geom_bond_publ_flag
N3 C2 1.3149(18) ?
N3 C1 1.3606(17) ?
N2 C9 1.3746(16) y
N2 C10 1.3952(16) y
N2 H2 0.8800 ?
N1 C16 1.3025(16) y
N1 C15 1.4017(16) y
N4 C16 1.3715(17) y
N4 C17 1.4474(18) y
N4 C18 1.4543(18) y
N5 C16 1.3616(16) y
N5 C19 1.4494(19) y
N5 C20 1.4564(18) y
C1 C5 1.4209(17) ?
C1 C9 1.4364(18) ?
C2 C3 1.406(2) ?
C2 H2A 0.9500 ?
C3 C4 1.357(2) ?
C3 H3A 0.9500 ?
C4 C5 1.407(2) ?
C4 H4A 0.9500 ?
C5 C6 1.420(2) ?
C6 C7 1.358(2) ?
C6 H6A 0.9500 ?
C7 C8 1.4052(18) ?
C7 H7A 0.9500 ?
C8 C9 1.3794(18) ?
C8 H8A 0.9500 ?
C10 C11 1.3921(18) ?
C10 C15 1.4161(17) ?
C11 C12 1.387(2) ?
C11 H11A 0.9500 ?
C12 C13 1.379(2) ?
C12 H12A 0.9500 ?
C13 C14 1.386(2) ?
C13 H13A 0.9500 ?
C14 C15 1.3891(18) ?
C14 H14A 0.9500 ?
C17 H17A 0.9800 ?
C17 H17B 0.9800 ?
C17 H17C 0.9800 ?
C18 H18A 0.9800 ?
C18 H18B 0.9800 ?
C18 H18C 0.9800 ?
C19 H19A 0.9800 ?
C19 H19B 0.9800 ?
C19 H19C 0.9800 ?
C20 H20A 0.9800 ?
C20 H20B 0.9800 ?
C20 H20C 0.9800 ?

loop_
_geom_hbond_atom_site_label_D
_geom_hbond_atom_site_label_H
_geom_hbond_atom_site_label_A
_geom_hbond_site_symmetry_A
_geom_hbond_distance_DH
_geom_hbond_distance_HA
_geom_hbond_distance_DA
_geom_hbond_angle_DHA
N2 H2 N1 . 0.88 2.22 2.6545(14) 110.2
N2 H2 N3 . 0.88 2.29 2.6808(16) 106.8
C4 H4A N1 2_645 0.95 2.65 3.5818(18) 167.2

loop_
_geom_torsion_atom_site_label_1
_geom_torsion_atom_site_label_2
_geom_torsion_atom_site_label_3
_geom_torsion_atom_site_label_4
_geom_torsion
C2 N3 C1 C5 0.4(2)
C2 N3 C1 C9 179.40(12)
C1 N3 C2 C3 1.0(2)
N3 C2 C3 C4 -0.9(2)
C2 C3 C4 C5 -0.7(2)
C3 C4 C5 C6 -176.16(14)
C3 C4 C5 C1 2.0(2)
N3 C1 C5 C4 -1.92(19)
C9 C1 C5 C4 179.13(12)
N3 C1 C5 C6 176.32(12)
C9 C1 C5 C6 -2.63(18)
C4 C5 C6 C7 176.86(13)
C1 C5 C6 C7 -1.26(19)
C5 C6 C7 C8 2.8(2)
C6 C7 C8 C9 -0.4(2)
C10 N2 C9 C8 -22.2(2)
C10 N2 C9 C1 160.72(12)
C7 C8 C9 N2 179.46(12)
C7 C8 C9 C1 -3.50(18)
N3 C1 C9 N2 3.24(17)
C5 C1 C9 N2 -177.75(11)
N3 C1 C9 C8 -174.05(12)
C5 C1 C9 C8 4.95(18)
C9 N2 C10 C11 -17.3(2)
C9 N2 C10 C15 166.96(12)
N2 C10 C11 C12 -177.51(13)
C15 C10 C11 C12 -1.9(2)
C10 C11 C12 C13 0.6(2)
C11 C12 C13 C14 0.9(2)
C12 C13 C14 C15 -1.0(2)
C13 C14 C15 N1 171.25(12)
C13 C14 C15 C10 -0.41(19)
C16 N1 C15 C14 46.76(18)
C16 N1 C15 C10 -141.49(12)
C11 C10 C15 C14 1.84(18)
N2 C10 C15 C14 177.85(11)
C11 C10 C15 N1 -170.40(12)
N2 C10 C15 N1 5.60(16)
C15 N1 C16 N5 -153.01(12)
C15 N1 C16 N4 28.7(2)
C19 N5 C16 N1 20.16(19)
C20 N5 C16 N1 -140.62(13)
C19 N5 C16 N4 -161.38(13)
C20 N5 C16 N4 37.84(18)
C17 N4 C16 N1 26.8(2)
C18 N4 C16 N1 -141.06(14)
C17 N4 C16 N5 -151.51(12)
C18 N4 C16 N5 40.59(18)

loop_
_cod_related_entry_id
_cod_related_entry_database
_cod_related_entry_code
1 ChemSpider 21131072
